data_4127790
loop_
_publ_author_name
'Bhattacharya, Saurav'
'Ayass, Wassim W.'
'Taffa, Dereje H.'
'Schneemann, Andreas'
'Semrau, A. Lisa'
'Wannapaiboon, Suttipong'
'Altmann, Philipp J.'
'P\"othig, Alexander'
'Nisar, Talha'
'Balster, Torsten'
'Burtch, Nicholas C.'
'Wagner, Veit'
'Fischer, Roland A.'
'Wark, Michael'
'Kortz, Ulrich'

_publ_section_title
;
 Discovery of Polyoxo-Noble-Metalate-Based Metal-Organic Frameworks.
;
_journal_issue 8
_journal_name_full 'Journal of the American Chemical Society'
_journal_page_first 3385
_journal_page_last 3389
_journal_paper_doi 10.1021/jacs.8b13397
_journal_volume 141
_journal_year 2019
_chemical_formula_sum 'C56 H32 As8 Ba8 O78 Pd13'
_chemical_formula_weight 5034.09
_space_group_crystal_system orthorhombic
_space_group_IT_number 58
_space_group_name_Hall '-P 2 2n'
_space_group_name_H-M_alt 'P n n m'
_symmetry_space_group_name_Hall '-P 2 2n'
_symmetry_space_group_name_H-M 'P n n m'
_atom_sites_solution_hydrogens geom
_audit_creation_method SHELXL-2014/7
_cell_angle_alpha 90
_cell_angle_beta 90
_cell_angle_gamma 90
_cell_formula_units_Z 2
_cell_length_a 16.8628(12)
_cell_length_b 20.1743(15)
_cell_length_c 27.8022(19)
_cell_measurement_reflns_used 9453
_cell_measurement_temperature 100(2)
_cell_measurement_theta_max 26.000
_cell_measurement_theta_min 2.150
_cell_volume 9458.2(12)
_computing_cell_refinement 'SAINT (Bruker, 2014)'
_computing_data_collection 'APEX III Control Software (Bruker, 2015)'
_computing_data_reduction 'SAINT (Bruker, 2014)'
_computing_molecular_graphics 'PLATON (Spek, 2011)'
_computing_publication_material 'PLATON (Spek, 2011), enCIFer (Allen, 2014)'
_computing_structure_refinement 'SHELXL2014 (Sheldrick, 2014), SHELXLE (Huebschle, 2011)'
_computing_structure_solution 'SHELXT (Sheldrick, 2015)'
_diffrn_ambient_temperature 100(2)
_diffrn_detector ' CMOS plate '
_diffrn_detector_area_resol_mean 16
_diffrn_measured_fraction_theta_full 0.994
_diffrn_measured_fraction_theta_max 0.994
_diffrn_measurement_device ' \k-geometry diffractometer '
_diffrn_measurement_device_type ' Bruker Photon CMOS '
_diffrn_measurement_method ' phi- and omega-rotation '
_diffrn_radiation_monochromator 'Helios optic'
_diffrn_radiation_source 'TXS rotating anode'
_diffrn_radiation_type MoK\a
_diffrn_radiation_wavelength 0.71073
_diffrn_reflns_av_R_equivalents 0.0624
_diffrn_reflns_av_unetI/netI 0.0278
_diffrn_reflns_Laue_measured_fraction_full 0.994
_diffrn_reflns_Laue_measured_fraction_max 0.994
_diffrn_reflns_limit_h_max 20
_diffrn_reflns_limit_h_min -20
_diffrn_reflns_limit_k_max 24
_diffrn_reflns_limit_k_min -23
_diffrn_reflns_limit_l_max 33
_diffrn_reflns_limit_l_min -34
_diffrn_reflns_number 170757
_diffrn_reflns_point_group_measured_fraction_full 0.994
_diffrn_reflns_point_group_measured_fraction_max 0.994
_diffrn_reflns_theta_full 25.242
_diffrn_reflns_theta_max 26.000
_diffrn_reflns_theta_min 2.150
_exptl_absorpt_coefficient_mu 4.289
_exptl_absorpt_correction_T_max 0.753
_exptl_absorpt_correction_T_min 0.652
_exptl_absorpt_correction_type multi-scan
_exptl_absorpt_process_details SADABS
_exptl_crystal_colour Red
_exptl_crystal_density_diffrn 1.768
_exptl_crystal_description Block
_exptl_crystal_F_000 4604
_exptl_crystal_size_max 0.179
_exptl_crystal_size_mid 0.085
_exptl_crystal_size_min 0.066
_refine_diff_density_max 2.469
_refine_diff_density_min -5.716
_refine_diff_density_rms 0.245
_refine_ls_extinction_method none
_refine_ls_goodness_of_fit_ref 1.087
_refine_ls_hydrogen_treatment constr
_refine_ls_matrix_type full
_refine_ls_number_parameters 406
_refine_ls_number_reflns 9453
_refine_ls_number_restraints 41
_refine_ls_restrained_S_all 1.085
_refine_ls_R_factor_all 0.0756
_refine_ls_R_factor_gt 0.0601
_refine_ls_shift/su_max 0.001
_refine_ls_shift/su_mean 0.000
_refine_ls_structure_factor_coef Fsqd
_refine_ls_weighting_details 'w=1/[\s^2^(Fo^2^)+(0.0979P)^2^+111.8891P] where P=(Fo^2^+2Fc^2^)/3'
_refine_ls_weighting_scheme calc
_refine_ls_wR_factor_gt 0.1685
_refine_ls_wR_factor_ref 0.1761
_reflns_Friedel_coverage 0.000
_reflns_number_gt 7493
_reflns_number_total 9453
_reflns_threshold_expression 'I > 2\s(I)'
_cod_data_source_file ja8b13397_si_001.cif
_cod_data_source_block JUB_1
_cod_depositor_comments
;
The following automatic conversions were performed:

'_exptl_absorpt_correction_type' value 'Multi-Scan' changed to
'multi-scan' according to
/home/data/users/saulius/crontab/automatic-downloads/current/ACS/lib/dictionaries/cif_core.dic
dictionary named 'cif_core.dic' version 2.4.2 from 2011-04-26.

Automatic conversion script
Id: cif_fix_values 4973 2017-02-22 13:04:09Z antanas 
;
_cod_database_code 4127790
_shelx_shelxl_version_number 2014/7
_shelx_space_group_comment
;
The symmetry employed for this shelxl refinement is uniquely defined
by the following loop, which should always be used as a source of
symmetry information in preference to the above space-group names.
They are only intended as comments.
;

loop_
_space_group_symop_operation_xyz
'x, y, z'
'-x, -y, z'
'-x+1/2, y+1/2, -z+1/2'
'x+1/2, -y+1/2, -z+1/2'
'-x, -y, -z'
'x, y, -z'
'x-1/2, -y-1/2, z-1/2'
'-x-1/2, y-1/2, z-1/2'

loop_
_atom_site_label
_atom_site_type_symbol
_atom_site_fract_x
_atom_site_fract_y
_atom_site_fract_z
_atom_site_U_iso_or_equiv
_atom_site_adp_type
_atom_site_occupancy
_atom_site_site_symmetry_order
_atom_site_calc_flag
_atom_site_refinement_flags_posn
_atom_site_refinement_flags_adp
_atom_site_refinement_flags_occupancy
_atom_site_disorder_assembly
_atom_site_disorder_group
Pd1 Pd -0.08324(5) 0.65171(4) 0.5000 0.0177(2) Uani 1 2 d S T P . .
Pd2 Pd -0.13152(4) 0.54100(3) 0.58560(2) 0.01781(16) Uani 1 1 d . . . . .
Pd3 Pd 0.0000 0.5000 0.5000 0.0580(5) Uani 1 4 d S T P . .
Pd4 Pd 0.04954(4) 0.61056(3) 0.58470(2) 0.01823(17) Uani 1 1 d . . . . .
Pd5 Pd 0.18067(5) 0.56758(4) 0.5000 0.0191(2) Uani 1 2 d S T P . .
As1 As -0.10501(5) 0.69188(4) 0.61022(3) 0.0203(2) Uani 1 1 d . . . . .
As2 As 0.23234(5) 0.58757(4) 0.60840(3) 0.0242(2) Uani 1 1 d . . . . .
Ba1 Ba 0.19956(4) 0.44700(3) 0.71099(2) 0.03787(18) Uani 1 1 d . U . . .
Ba2 Ba 0.08368(5) 0.66126(4) 0.70619(3) 0.0562(2) Uani 1 1 d . . . . .
O1 O -0.0483(3) 0.5878(3) 0.5491(2) 0.0216(12) Uani 1 1 d . . . . .
O2 O 0.1027(3) 0.5391(3) 0.5483(2) 0.0221(13) Uani 1 1 d . . . . .
O3 O -0.0072(4) 0.6839(3) 0.6231(2) 0.0241(13) Uani 1 1 d . . . . .
O4 O -0.1193(4) 0.7163(3) 0.5523(2) 0.0260(13) Uani 1 1 d . . . . .
O5 O -0.1601(4) 0.6238(3) 0.6242(2) 0.0263(13) Uani 1 1 d . . . . .
O6 O 0.2605(4) 0.5969(3) 0.5507(2) 0.0301(14) Uani 1 1 d . . . . .
O7 O 0.1516(4) 0.6347(3) 0.6210(2) 0.0297(14) Uani 1 1 d . . . . .
O8 O 0.2192(4) 0.5067(3) 0.6231(2) 0.0286(14) Uani 1 1 d . . . . .
O9 O -0.2932(4) 0.9110(4) 0.7631(3) 0.0402(17) Uani 1 1 d . . . . .
O10 O -0.2044(5) 0.9783(4) 0.7294(3) 0.056(2) Uani 1 1 d . . . . .
O11 O 0.5060(10) 0.7539(6) 0.7416(6) 0.138(7) Uani 1 1 d . . . . .
O12 O 0.5586(6) 0.6531(5) 0.7493(4) 0.081(3) Uani 1 1 d . . . . .
O13 O 0.1127(8) 0.4706(7) 0.7959(4) 0.095(4) Uani 1 1 d . . . . .
O14 O 0.0763(11) 0.3636(9) 0.7317(7) 0.044(3) Uani 0.423(13) 1 d . U P A 1
O14B O 0.0389(13) 0.4160(10) 0.6962(8) 0.044(3) Uani 0.350(13) 1 d . U P A 2
O14C O 0.144(2) 0.3228(16) 0.7428(13) 0.044(3) Uani 0.227(13) 1 d . U P A 3
O15 O 0.0565(6) 0.5208(4) 0.6896(3) 0.058(2) Uani 1 1 d . . . . .
O16 O 0.0499(8) 0.6004(7) 0.7950(4) 0.096(4) Uani 1 1 d . . . . .
O17 O 0.1475(12) 0.7809(8) 0.6870(8) 0.201(11) Uani 1 1 d . . . . .
O18 O -0.1325(4) 1.0877(3) 0.6010(2) 0.0060(14) Uani 0.744(11) 1 d . U P B 4
O18B O -0.1615(15) 1.0425(12) 0.6381(9) 0.0060(15) Uiso 0.180(10) 1 d . U P C 5
O18C O -0.050(3) 1.066(3) 0.610(2) 0.0060(15) Uiso 0.076(10) 1 d . U P D 6
O19 O 0.6562(6) 0.6005(5) 0.6824(4) 0.080(3) Uani 1 1 d . . . . .
O20 O -0.2502(6) 0.7574(6) 0.5000 0.045(3) Uani 1 2 d S T P . .
C1 C -0.1449(5) 0.7620(4) 0.6488(3) 0.0250(19) Uani 1 1 d . . . . .
C2 C -0.0981(6) 0.8163(5) 0.6583(4) 0.042(3) Uani 1 1 d . . . . .
H2 H -0.0451 0.8181 0.6469 0.051 Uiso 1 1 calc R U . . .
C3 C -0.1298(7) 0.8691(5) 0.6851(5) 0.051(3) Uani 1 1 d . . . . .
H3 H -0.0983 0.9074 0.6904 0.061 Uiso 1 1 calc R U . . .
C4 C -0.2052(6) 0.8666(5) 0.7039(3) 0.031(2) Uani 1 1 d . . . . .
C5 C -0.2527(7) 0.8103(6) 0.6931(5) 0.050(3) Uani 1 1 d . . . . .
H5 H -0.3056 0.8079 0.7047 0.061 Uiso 1 1 calc R U . . .
C6 C -0.2220(7) 0.7592(6) 0.6658(5) 0.060(4) Uani 1 1 d . . . . .
H6 H -0.2541 0.7217 0.6586 0.072 Uiso 1 1 calc R U . . .
C7 C -0.2365(7) 0.9229(6) 0.7336(4) 0.041(3) Uani 1 1 d . . . . .
C8 C 0.3176(5) 0.6215(5) 0.6461(4) 0.034(2) Uani 1 1 d . . . . .
C9 C 0.3740(6) 0.5781(6) 0.6643(4) 0.044(3) Uani 1 1 d . . . . .
H9 H 0.3705 0.5318 0.6583 0.053 Uiso 1 1 calc R U . . .
C10 C 0.4355(7) 0.6037(7) 0.6915(5) 0.055(3) Uani 1 1 d . . . . .
H10 H 0.4742 0.5745 0.7045 0.066 Uiso 1 1 calc R U . . .
C11 C 0.4417(7) 0.6702(8) 0.7000(5) 0.059(4) Uani 1 1 d . . . . .
C12 C 0.3862(9) 0.7141(7) 0.6799(6) 0.070(4) Uani 1 1 d . . . . .
H12 H 0.3912 0.7605 0.6849 0.083 Uiso 1 1 calc R U . . .
C13 C 0.3231(7) 0.6887(6) 0.6526(6) 0.059(4) Uani 1 1 d . . . . .
H13 H 0.2850 0.7177 0.6388 0.071 Uiso 1 1 calc R U . . .
C14 C 0.5097(11) 0.6938(8) 0.7324(6) 0.078(5) Uani 1 1 d . . . . .

loop_
_atom_site_aniso_label
_atom_site_aniso_U_11
_atom_site_aniso_U_22
_atom_site_aniso_U_33
_atom_site_aniso_U_23
_atom_site_aniso_U_13
_atom_site_aniso_U_12
Pd1 0.0190(4) 0.0150(4) 0.0191(4) 0.000 0.000 0.0027(3)
Pd2 0.0181(3) 0.0147(3) 0.0207(3) 0.0015(2) 0.0013(2) 0.0011(2)
Pd3 0.0575(12) 0.0571(13) 0.0595(12) 0.000 0.000 0.0010(10)
Pd4 0.0174(3) 0.0157(3) 0.0216(3) -0.0017(2) -0.0008(2) 0.0021(2)
Pd5 0.0176(4) 0.0144(4) 0.0252(5) 0.000 0.000 0.0017(3)
As1 0.0215(4) 0.0165(4) 0.0231(4) -0.0035(3) 0.0024(3) 0.0040(3)
As2 0.0196(4) 0.0203(5) 0.0327(5) -0.0064(4) -0.0071(4) 0.0010(3)
Ba1 0.0439(4) 0.0315(3) 0.0382(4) -0.0073(3) -0.0106(3) -0.0033(3)
Ba2 0.0595(5) 0.0680(5) 0.0409(4) -0.0130(3) -0.0107(3) 0.0322(4)
O1 0.017(3) 0.020(3) 0.028(3) 0.009(2) -0.004(2) -0.001(2)
O2 0.023(3) 0.017(3) 0.027(3) 0.001(2) 0.007(2) 0.006(2)
O3 0.025(3) 0.025(3) 0.023(3) -0.009(3) -0.003(2) 0.005(3)
O4 0.035(3) 0.018(3) 0.025(3) -0.002(2) -0.001(3) 0.012(3)
O5 0.025(3) 0.020(3) 0.034(3) -0.002(3) 0.009(3) -0.002(3)
O6 0.022(3) 0.035(4) 0.033(4) -0.005(3) -0.001(3) -0.009(3)
O7 0.022(3) 0.027(3) 0.040(4) -0.010(3) -0.008(3) 0.007(3)
O8 0.028(3) 0.025(3) 0.033(3) -0.005(3) -0.012(3) -0.001(3)
O9 0.041(4) 0.036(4) 0.044(4) -0.011(3) 0.015(3) 0.002(3)
O10 0.060(5) 0.019(4) 0.089(6) -0.018(4) 0.042(5) -0.003(4)
O11 0.157(14) 0.064(8) 0.192(16) -0.021(9) -0.112(13) -0.011(8)
O12 0.070(7) 0.073(7) 0.101(8) -0.037(6) -0.038(6) 0.016(6)
O13 0.107(9) 0.113(10) 0.065(7) 0.004(6) 0.031(6) 0.026(8)
O14 0.044(3) 0.032(4) 0.055(6) -0.002(4) -0.007(3) -0.003(3)
O14B 0.044(3) 0.032(4) 0.055(6) -0.003(4) -0.008(3) -0.003(3)
O14C 0.045(4) 0.032(3) 0.055(6) -0.002(4) -0.006(4) -0.003(3)
O15 0.093(7) 0.038(5) 0.045(5) 0.002(4) -0.010(5) 0.006(5)
O16 0.109(10) 0.108(10) 0.071(7) 0.028(7) 0.018(6) 0.034(8)
O17 0.199(18) 0.127(13) 0.28(2) -0.127(15) 0.182(18) -0.042(12)
O18 0.0067(15) 0.0052(15) 0.0062(15) 0.0000(7) 0.0000(7) -0.0009(7)
O19 0.057(6) 0.075(7) 0.107(8) 0.025(6) 0.006(6) -0.005(5)
O20 0.031(5) 0.061(7) 0.042(6) 0.000 0.000 0.028(5)
C1 0.028(5) 0.022(5) 0.025(4) -0.011(4) 0.000(4) 0.009(4)
C2 0.033(6) 0.033(6) 0.061(7) -0.013(5) 0.025(5) -0.005(4)
C3 0.053(7) 0.020(5) 0.078(8) -0.026(5) 0.024(6) -0.013(5)
C4 0.044(6) 0.019(5) 0.031(5) -0.007(4) 0.006(4) 0.006(4)
C5 0.032(6) 0.045(7) 0.075(8) -0.030(6) 0.025(6) 0.000(5)
C6 0.049(7) 0.042(7) 0.088(10) -0.041(7) 0.038(7) -0.016(6)
C7 0.040(6) 0.036(6) 0.048(6) -0.009(5) 0.013(5) 0.010(5)
C8 0.020(4) 0.036(6) 0.046(6) -0.010(5) -0.005(4) -0.001(4)
C9 0.020(5) 0.048(7) 0.063(7) -0.014(6) -0.014(5) 0.001(5)
C10 0.036(6) 0.072(9) 0.056(8) -0.016(7) -0.014(6) -0.001(6)
C11 0.036(6) 0.095(11) 0.046(7) -0.028(7) -0.008(5) 0.001(7)
C12 0.063(9) 0.043(7) 0.102(12) -0.042(8) -0.011(8) -0.003(6)
C13 0.036(6) 0.032(6) 0.109(11) -0.035(7) -0.018(7) 0.004(5)
C14 0.094(12) 0.059(9) 0.083(11) -0.036(8) -0.031(9) 0.030(9)

loop_
_atom_type_symbol
_atom_type_description
_atom_type_scat_dispersion_real
_atom_type_scat_dispersion_imag
_atom_type_scat_source
Pd Pd -0.9988 1.0072 'International Tables Vol C Tables 4.2.6.8 and 6.1.1.4'
As As 0.0499 2.0058 'International Tables Vol C Tables 4.2.6.8 and 6.1.1.4'
Ba Ba -0.3244 2.2819 'International Tables Vol C Tables 4.2.6.8 and 6.1.1.4'
O O 0.0106 0.0060 'International Tables Vol C Tables 4.2.6.8 and 6.1.1.4'
C C 0.0033 0.0016 'International Tables Vol C Tables 4.2.6.8 and 6.1.1.4'
H H 0.0000 0.0000 'International Tables Vol C Tables 4.2.6.8 and 6.1.1.4'

loop_
_geom_angle_atom_site_label_1
_geom_angle_atom_site_label_2
_geom_angle_atom_site_label_3
_geom_angle
_geom_angle_site_symmetry_1
_geom_angle_site_symmetry_3
O1 Pd1 O1 87.8(4) 6_556 .
O1 Pd1 O4 178.6(2) 6_556 .
O1 Pd1 O4 90.8(2) . .
O1 Pd1 O4 90.8(2) 6_556 6_556
O1 Pd1 O4 178.6(2) . 6_556
O4 Pd1 O4 90.6(3) . 6_556
O1 Pd2 O2 86.9(3) . 2_565
O1 Pd2 O5 92.7(2) . .
O2 Pd2 O5 179.5(3) 2_565 .
O1 Pd2 O8 179.2(3) . 2_565
O2 Pd2 O8 93.4(3) 2_565 2_565
O5 Pd2 O8 86.9(2) . 2_565
O1 Pd2 Ba1 132.70(18) . 2_565
O2 Pd2 Ba1 128.79(17) 2_565 2_565
O5 Pd2 Ba1 51.30(17) . 2_565
O8 Pd2 Ba1 47.41(19) 2_565 2_565
O2 Pd3 O2 109.6(3) 5_566 6_556
O2 Pd3 O2 70.4(3) 5_566 2_565
O2 Pd3 O2 180.0 6_556 2_565
O2 Pd3 O2 180.0 5_566 .
O2 Pd3 O2 70.4(3) 6_556 .
O2 Pd3 O2 109.6(3) 2_565 .
O2 Pd3 O1 109.16(19) 5_566 .
O2 Pd3 O1 109.43(19) 6_556 .
O2 Pd3 O1 70.57(19) 2_565 .
O2 Pd3 O1 70.84(19) . .
O2 Pd3 O1 70.84(19) 5_566 5_566
O2 Pd3 O1 70.58(19) 6_556 5_566
O2 Pd3 O1 109.42(19) 2_565 5_566
O2 Pd3 O1 109.16(19) . 5_566
O1 Pd3 O1 180.0 . 5_566
O2 Pd3 O1 109.42(19) 5_566 2_565
O2 Pd3 O1 109.16(19) 6_556 2_565
O2 Pd3 O1 70.84(19) 2_565 2_565
O2 Pd3 O1 70.57(19) . 2_565
O1 Pd3 O1 110.1(3) . 2_565
O1 Pd3 O1 69.9(3) 5_566 2_565
O2 Pd3 O1 70.58(19) 5_566 6_556
O2 Pd3 O1 70.84(19) 6_556 6_556
O2 Pd3 O1 109.16(19) 2_565 6_556
O2 Pd3 O1 109.43(19) . 6_556
O1 Pd3 O1 69.9(3) . 6_556
O1 Pd3 O1 110.1(3) 5_566 6_556
O1 Pd3 O1 180.0(2) 2_565 6_556
O2 Pd4 O1 87.3(3) . .
O2 Pd4 O7 92.6(3) . .
O1 Pd4 O7 179.3(3) . .
O2 Pd4 O3 179.0(3) . .
O1 Pd4 O3 92.2(2) . .
O7 Pd4 O3 87.9(2) . .
O2 Pd4 Ba2 128.25(18) . .
O1 Pd4 Ba2 132.36(18) . .
O7 Pd4 Ba2 48.15(18) . .
O3 Pd4 Ba2 51.65(16) . .
O2 Pd5 O2 86.2(4) 6_556 .
O2 Pd5 O6 179.3(3) 6_556 .
O2 Pd5 O6 93.1(3) . .
O2 Pd5 O6 93.1(3) 6_556 6_556
O2 Pd5 O6 179.3(3) . 6_556
O6 Pd5 O6 87.6(4) . 6_556
O3 As1 O4 111.5(3) . .
O3 As1 O5 113.9(3) . .
O4 As1 O5 111.8(3) . .
O3 As1 C1 107.2(3) . .
O4 As1 C1 105.6(3) . .
O5 As1 C1 106.2(4) . .
O6 As2 O8 112.0(3) . .
O6 As2 O7 111.2(3) . .
O8 As2 O7 112.6(3) . .
O6 As2 C8 105.7(4) . .
O8 As2 C8 108.1(4) . .
O7 As2 C8 106.9(4) . .
O19 Ba1 O14 121.5(4) 2_665 .
O19 Ba1 O8 77.8(3) 2_665 .
O14 Ba1 O8 123.3(4) . .
O19 Ba1 O10 81.0(3) 2_665 4_566
O14 Ba1 O10 130.8(5) . 4_566
O8 Ba1 O10 102.9(2) . 4_566
O19 Ba1 O14B 137.5(5) 2_665 .
O8 Ba1 O14B 94.8(5) . .
O10 Ba1 O14B 140.7(5) 4_566 .
O19 Ba1 O13 139.9(4) 2_665 .
O14 Ba1 O13 62.1(5) . .
O8 Ba1 O13 137.2(3) . .
O10 Ba1 O13 73.2(4) 4_566 .
O14B Ba1 O13 70.1(6) . .
O19 Ba1 O14C 94.4(7) 2_665 .
O8 Ba1 O14C 135.3(7) . .
O10 Ba1 O14C 119.4(7) 4_566 .
O13 Ba1 O14C 73.4(8) . .
O19 Ba1 O5 77.8(3) 2_665 2_565
O14 Ba1 O5 72.3(4) . 2_565
O8 Ba1 O5 59.98(18) . 2_565
O10 Ba1 O5 155.1(3) 4_566 2_565
O14B Ba1 O5 62.9(5) . 2_565
O13 Ba1 O5 131.7(3) . 2_565
O14C Ba1 O5 75.3(7) . 2_565
O19 Ba1 O15 149.5(3) 2_665 .
O14 Ba1 O15 74.1(4) . .
O8 Ba1 O15 72.0(2) . .
O10 Ba1 O15 109.3(2) 4_566 .
O14B Ba1 O15 44.1(5) . .
O13 Ba1 O15 69.7(3) . .
O14C Ba1 O15 104.1(7) . .
O5 Ba1 O15 83.7(2) 2_565 .
O19 Ba1 O9 111.9(3) 2_665 4_566
O14 Ba1 O9 125.2(4) . 4_566
O8 Ba1 O9 77.6(2) . 4_566
O10 Ba1 O9 45.7(2) 4_566 4_566
O14B Ba1 O9 107.0(5) . 4_566
O13 Ba1 O9 69.8(3) . 4_566
O14C Ba1 O9 143.0(7) . 4_566
O5 Ba1 O9 133.89(19) 2_565 4_566
O15 Ba1 O9 65.6(2) . 4_566
O19 Ba1 C7 97.3(3) 2_665 4_566
O14 Ba1 C7 130.8(4) . 4_566
O8 Ba1 C7 91.6(2) . 4_566
O10 Ba1 C7 22.4(3) 4_566 4_566
O14B Ba1 C7 125.0(5) . 4_566
O13 Ba1 C7 68.7(4) . 4_566
O14C Ba1 C7 133.2(7) . 4_566
O5 Ba1 C7 151.6(2) 2_565 4_566
O15 Ba1 C7 87.6(3) . 4_566
O9 Ba1 C7 23.4(2) 4_566 4_566
O19 Ba1 Pd2 91.4(3) 2_665 2_565
O14 Ba1 Pd2 90.2(4) . 2_565
O8 Ba1 Pd2 33.36(13) . 2_565
O10 Ba1 Pd2 135.7(2) 4_566 2_565
O14B Ba1 Pd2 64.9(5) . 2_565
O13 Ba1 Pd2 128.4(3) . 2_565
O14C Ba1 Pd2 104.6(7) . 2_565
O5 Ba1 Pd2 33.58(12) 2_565 2_565
O15 Ba1 Pd2 60.78(17) . 2_565
O9 Ba1 Pd2 100.35(14) 4_566 2_565
C7 Ba1 Pd2 120.2(2) 4_566 2_565
O11 Ba2 O14B 93.1(6) 4_466 2_565
O11 Ba2 O9 124.9(5) 4_466 4_566
O14B Ba2 O9 108.9(5) 2_565 4_566
O11 Ba2 O7 147.1(4) 4_466 .
O14B Ba2 O7 97.2(5) 2_565 .
O9 Ba2 O7 80.9(2) 4_566 .
O11 Ba2 O17 73.9(4) 4_466 .
O14B Ba2 O17 146.2(8) 2_565 .
O9 Ba2 O17 103.9(6) 4_566 .
O7 Ba2 O17 80.4(3) . .
O11 Ba2 O3 94.4(5) 4_466 .
O14B Ba2 O3 64.9(5) 2_565 .
O9 Ba2 O3 140.70(19) 4_566 .
O7 Ba2 O3 62.61(18) . .
O17 Ba2 O3 84.8(6) . .
O11 Ba2 O16 72.3(4) 4_466 .
O14B Ba2 O16 70.9(6) 2_565 .
O9 Ba2 O16 68.9(3) 4_566 .
O7 Ba2 O16 140.6(3) . .
O17 Ba2 O16 130.2(6) . .
O3 Ba2 O16 132.9(3) . .
O11 Ba2 O14 59.8(5) 4_466 2_565
O9 Ba2 O14 124.2(4) 4_566 2_565
O7 Ba2 O14 126.3(4) . 2_565
O17 Ba2 O14 126.0(5) . 2_565
O3 Ba2 O14 73.5(4) . 2_565
O16 Ba2 O14 60.7(5) . 2_565
O11 Ba2 O15 130.6(4) 4_466 .
O14B Ba2 O15 43.5(5) 2_565 .
O9 Ba2 O15 69.1(2) 4_566 .
O7 Ba2 O15 74.5(2) . .
O17 Ba2 O15 154.7(3) . .
O3 Ba2 O15 86.7(2) . .
O16 Ba2 O15 71.5(3) . .
O14 Ba2 O15 73.6(4) 2_565 .
O11 Ba2 Pd4 129.4(5) 4_466 .
O14B Ba2 Pd4 66.4(5) 2_565 .
O9 Ba2 Pd4 105.68(15) 4_566 .
O7 Ba2 Pd4 34.75(13) . .
O17 Ba2 Pd4 97.7(5) . .
O3 Ba2 Pd4 35.12(12) . .
O16 Ba2 Pd4 132.1(3) . .
O14 Ba2 Pd4 91.9(4) 2_565 .
O15 Ba2 Pd4 63.00(16) . .
O11 Ba2 Ba1 142.4(4) 4_466 .
O14B Ba2 Ba1 77.6(5) 2_565 .
O9 Ba2 Ba1 34.48(15) 4_566 .
O7 Ba2 Ba1 70.58(14) . .
O17 Ba2 Ba1 131.0(4) . .
O3 Ba2 Ba1 113.31(12) . .
O16 Ba2 Ba1 70.2(3) . .
O14 Ba2 Ba1 102.9(4) 2_565 .
O15 Ba2 Ba1 35.09(19) . .
Pd4 Ba2 Ba1 80.350(18) . .
Pd1 O1 Pd2 117.2(3) . .
Pd1 O1 Pd4 116.5(3) . .
Pd2 O1 Pd4 116.5(3) . .
Pd1 O1 Pd3 101.1(2) . .
Pd2 O1 Pd3 100.5(2) . .
Pd4 O1 Pd3 100.1(2) . .
Pd5 O2 Pd4 116.1(3) . .
Pd5 O2 Pd2 115.6(3) . 2_565
Pd4 O2 Pd2 116.0(3) . 2_565
Pd5 O2 Pd3 101.7(2) . .
Pd4 O2 Pd3 101.8(2) . .
Pd2 O2 Pd3 102.0(2) 2_565 .
As1 O3 Pd4 114.2(3) . .
As1 O3 Ba2 136.1(3) . .
Pd4 O3 Ba2 93.2(2) . .
As1 O4 Pd1 116.5(3) . .
As1 O5 Pd2 114.3(3) . .
As1 O5 Ba1 135.7(3) . 2_565
Pd2 O5 Ba1 95.1(2) . 2_565
As2 O6 Pd5 116.1(3) . .
As2 O7 Pd4 115.9(3) . .
As2 O7 Ba2 129.5(3) . .
Pd4 O7 Ba2 97.1(2) . .
As2 O8 Pd2 115.0(3) . 2_565
As2 O8 Ba1 130.8(3) . .
Pd2 O8 Ba1 99.2(2) 2_565 .
C7 O9 Ba2 152.1(7) . 4_466
C7 O9 Ba1 90.3(6) . 4_466
Ba2 O9 Ba1 114.7(2) 4_466 4_466
C7 O10 Ba1 100.3(6) . 4_466
C14 O11 Ba2 137.2(11) . 4_566
Ba1 O14 Ba2 141.2(7) . 2_565
Ba2 O14B Ba1 152.0(9) 2_565 .
Ba1 O15 Ba2 109.7(3) . .
C2 C1 C6 120.4(9) . .
C2 C1 As1 120.0(7) . .
C6 C1 As1 119.6(7) . .
C1 C2 C3 119.2(9) . .
C1 C2 H2 120.4 . .
C3 C2 H2 120.4 . .
C4 C3 C2 121.7(10) . .
C4 C3 H3 119.1 . .
C2 C3 H3 119.1 . .
C3 C4 C5 118.0(9) . .
C3 C4 C7 120.5(9) . .
C5 C4 C7 121.5(9) . .
C6 C5 C4 120.1(10) . .
C6 C5 H5 119.9 . .
C4 C5 H5 119.9 . .
C5 C6 C1 120.5(10) . .
C5 C6 H6 119.8 . .
C1 C6 H6 119.8 . .
O10 C7 O9 123.4(9) . .
O10 C7 C4 118.3(9) . .
O9 C7 C4 118.2(10) . .
O10 C7 Ba1 57.4(5) . 4_466
O9 C7 Ba1 66.3(5) . 4_466
C4 C7 Ba1 174.6(8) . 4_466
C13 C8 C9 121.9(10) . .
C13 C8 As2 118.6(8) . .
C9 C8 As2 119.4(8) . .
C10 C9 C8 118.5(11) . .
C10 C9 H9 120.7 . .
C8 C9 H9 120.7 . .
C11 C10 C9 121.2(12) . .
C11 C10 H10 119.4 . .
C9 C10 H10 119.4 . .
C10 C11 C12 120.0(11) . .
C10 C11 C14 117.6(13) . .
C12 C11 C14 122.4(13) . .
C11 C12 C13 119.4(12) . .
C11 C12 H12 120.3 . .
C13 C12 H12 120.3 . .
C8 C13 C12 118.9(12) . .
C8 C13 H13 120.6 . .
C12 C13 H13 120.6 . .
O11 C14 O12 126.5(15) . .
O11 C14 C11 112.7(14) . .
O12 C14 C11 120.6(13) . .

loop_
_geom_bond_atom_site_label_1
_geom_bond_atom_site_label_2
_geom_bond_distance
_geom_bond_site_symmetry_2
Pd1 O1 1.967(6) 6_556
Pd1 O1 1.967(6) .
Pd1 O4 2.047(6) .
Pd1 O4 2.047(6) 6_556
Pd2 O1 1.974(6) .
Pd2 O2 1.980(6) 2_565
Pd2 O5 2.042(6) .
Pd2 O8 2.050(6) 2_565
Pd2 Ba1 3.6781(9) 2_565
Pd3 O2 2.329(6) 5_566
Pd3 O2 2.329(6) 6_556
Pd3 O2 2.329(6) 2_565
Pd3 O2 2.329(6) .
Pd3 O1 2.380(6) .
Pd3 O1 2.380(6) 5_566
Pd3 O1 2.380(6) 2_565
Pd3 O1 2.380(6) 6_556
Pd4 O2 1.977(6) .
Pd4 O1 1.978(6) .
Pd4 O7 2.054(6) .
Pd4 O3 2.060(6) .
Pd4 Ba2 3.5759(10) .
Pd5 O2 1.965(6) 6_556
Pd5 O2 1.965(6) .
Pd5 O6 2.038(6) .
Pd5 O6 2.038(6) 6_556
As1 O3 1.696(6) .
As1 O4 1.701(6) .
As1 O5 1.704(6) .
As1 C1 1.899(8) .
As2 O6 1.683(7) .
As2 O8 1.696(7) .
As2 O7 1.698(6) .
As2 C8 1.906(9) .
Ba1 O19 2.732(11) 2_665
Ba1 O14 2.736(18) .
Ba1 O8 2.743(7) .
Ba1 O10 2.764(7) 4_566
Ba1 O14B 2.81(2) .
Ba1 O13 2.819(10) .
Ba1 O14C 2.82(3) .
Ba1 O5 2.882(6) 2_565
Ba1 O15 2.897(9) .
Ba1 O9 2.957(7) 4_566
Ba1 C7 3.230(10) 4_566
Ba1 Pd2 3.6783(9) 2_565
Ba2 O11 2.598(11) 4_466
Ba2 O14B 2.60(2) 2_565
Ba2 O9 2.676(7) 4_566
Ba2 O7 2.684(7) .
Ba2 O17 2.695(17) .
Ba2 O3 2.809(6) .
Ba2 O16 2.816(11) .
Ba2 O14 2.834(18) 2_565
Ba2 O15 2.907(8) .
O2 Pd2 1.980(6) 2_565
O5 Ba1 2.882(6) 2_565
O8 Pd2 2.049(6) 2_565
O9 C7 1.283(13) .
O9 Ba2 2.676(7) 4_466
O9 Ba1 2.957(7) 4_466
O10 C7 1.249(14) .
O10 Ba1 2.764(7) 4_466
O11 C14 1.241(18) .
O11 Ba2 2.598(11) 4_566
O12 C14 1.255(18) .
O14 Ba2 2.834(18) 2_565
O14B Ba2 2.60(2) 2_565
O19 Ba1 2.732(11) 2_665
C1 C2 1.375(14) .
C1 C6 1.385(14) .
C2 C3 1.404(14) .
C2 H2 0.9500 .
C3 C4 1.376(15) .
C3 H3 0.9500 .
C4 C5 1.422(15) .
C4 C7 1.498(13) .
C5 C6 1.383(15) .
C5 H5 0.9500 .
C6 H6 0.9500 .
C7 Ba1 3.230(10) 4_466
C8 C13 1.372(15) .
C8 C9 1.389(15) .
C9 C10 1.382(15) .
C9 H9 0.9500 .
C10 C11 1.37(2) .
C10 H10 0.9500 .
C11 C12 1.40(2) .
C11 C14 1.534(19) .
C12 C13 1.404(17) .
C12 H12 0.9500 .
C13 H13 0.9500 .
